data_4501574
loop_
_publ_author_name
'Hulvey, Zeric'
'Furman, Joshua D.'
'Turner, Sara A.'
'Tang, Min'
'Cheetham, Anthony K.'

_publ_section_title
;
 Dimensionality Trends in Metal&#x2212;Organic Frameworks Containing
 Perfluorinated or Nonfluorinated Benzenedicarboxylates
;
_journal_issue 5
_journal_name_full 'Crystal Growth &amp; Design'
_journal_page_first 2041
_journal_paper_doi 10.1021/cg100121n
_journal_volume 10
_journal_year 2010
_chemical_formula_moiety 'C10 H8 Cl N O2 Zn'
_chemical_formula_sum 'C10 H8 Cl N O2 Zn'
_chemical_formula_weight 275.01
_chemical_name_common Zinc-bipyridylethane-terephthalate-chloride
_chemical_name_systematic
; 
 ? 
;
_space_group_IT_number 2
_symmetry_cell_setting triclinic
_symmetry_space_group_name_Hall '-P 1'
_symmetry_space_group_name_H-M 'P -1'
_atom_sites_solution_hydrogens geom
_atom_sites_solution_primary direct
_atom_sites_solution_secondary difmap
_audit_creation_method SHELXL-97
_cell_angle_alpha 74.640(4)
_cell_angle_beta 75.171(4)
_cell_angle_gamma 85.179(4)
_cell_formula_units_Z 2
_cell_length_a 7.165(2)
_cell_length_b 7.332(2)
_cell_length_c 10.218(3)
_cell_measurement_reflns_used 2951
_cell_measurement_temperature 100(2)
_cell_measurement_theta_max 67.18
_cell_measurement_theta_min 6.42
_cell_volume 500.3(2)
_computing_cell_refinement 'Bruker SAINT v7.56a'
_computing_data_collection 'Bruker APEX 2'
_computing_data_reduction 'Bruker SAINT v7.56a'
_computing_molecular_graphics 'Bruker SHELXTL'
_computing_publication_material 'Bruker SHELXTL'
_computing_structure_refinement 'SHELXL-97 (Sheldrick, 1997)'
_computing_structure_solution 'SHELXS-97 (Sheldrick, 1990)'
_diffrn_ambient_temperature 100(2)
_diffrn_measured_fraction_theta_full 0.976
_diffrn_measured_fraction_theta_max 0.976
_diffrn_measurement_device_type 'Bruker APEX II CCD diffractometer'
_diffrn_measurement_method '\w rotation with narrow frames'
_diffrn_radiation_monochromator graphite
_diffrn_radiation_source 'fine-focus sealed tube'
_diffrn_radiation_type synchrotron
_diffrn_radiation_wavelength 0.77490
_diffrn_reflns_av_R_equivalents 0.0246
_diffrn_reflns_av_sigmaI/netI 0.0383
_diffrn_reflns_limit_h_max 8
_diffrn_reflns_limit_h_min -8
_diffrn_reflns_limit_k_max 9
_diffrn_reflns_limit_k_min -9
_diffrn_reflns_limit_l_max 12
_diffrn_reflns_limit_l_min -12
_diffrn_reflns_number 3974
_diffrn_reflns_theta_full 28.97
_diffrn_reflns_theta_max 28.97
_diffrn_reflns_theta_min 3.21
_exptl_absorpt_coefficient_mu 0.000
_exptl_absorpt_correction_T_max 0.7466
_exptl_absorpt_correction_T_min 0.6612
_exptl_absorpt_correction_type multi-scan
_exptl_absorpt_process_details 'SADABS 2008/1 Bruker AXS Madison WI USA'
_exptl_crystal_colour colorless
_exptl_crystal_density_diffrn 1.826
_exptl_crystal_density_method 'not measured'
_exptl_crystal_description block
_exptl_crystal_F_000 276
_exptl_crystal_size_max 0.1
_exptl_crystal_size_mid 0.08
_exptl_crystal_size_min 0.02
_refine_diff_density_max 4.740
_refine_diff_density_min -1.178
_refine_diff_density_rms 0.286
_refine_ls_extinction_method none
_refine_ls_goodness_of_fit_ref 1.189
_refine_ls_hydrogen_treatment constr
_refine_ls_matrix_type full
_refine_ls_number_parameters 136
_refine_ls_number_reflns 1993
_refine_ls_number_restraints 0
_refine_ls_restrained_S_all 1.189
_refine_ls_R_factor_all 0.0895
_refine_ls_R_factor_gt 0.0858
_refine_ls_shift/su_max 0.000
_refine_ls_shift/su_mean 0.000
_refine_ls_structure_factor_coef Fsqd
_refine_ls_weighting_details 'calc w=1/[\s^2^(Fo^2^)+(0.0862P)^2^+21.6610P] where P=(Fo^2^+2Fc^2^)/3'
_refine_ls_weighting_scheme calc
_refine_ls_wR_factor_gt 0.2737
_refine_ls_wR_factor_ref 0.2753
_reflns_number_gt 1824
_reflns_number_total 1993
_reflns_threshold_expression >2sigma(I)
_cod_data_source_file cg100121n_si_002.cif
_cod_data_source_block compound_7
_cod_depositor_comments
;
The following automatic conversions were performed:

'_symmetry_cell_setting' value 'Triclinic' changed to 'triclinic'
according to /home/saulius/struct/CIF-dictionaries/cif_core.dic
dictionary named 'cif_core.dic' version 2.4.2 from 2011-04-26.

Automatic conversion script
Id: cif_fix_values 1715 2011-07-08 13:25:40Z adriana 
;
_cod_original_sg_symbol_H-M P-1
_cod_database_code 4501574

loop_
_symmetry_equiv_pos_as_xyz
'x, y, z'
'-x, -y, -z'

loop_
_atom_site_label
_atom_site_type_symbol
_atom_site_fract_x
_atom_site_fract_y
_atom_site_fract_z
_atom_site_U_iso_or_equiv
_atom_site_adp_type
_atom_site_occupancy
_atom_site_symmetry_multiplicity
_atom_site_calc_flag
_atom_site_refinement_flags
Zn1 Zn 0.09722(18) 0.65696(17) 0.32542(13) 0.0111(4) Uani 1 1 d .
Cl1 Cl -0.1044(4) 0.6199(4) 0.2028(3) 0.0201(7) Uani 1 1 d .
O1 O -0.0524(11) 0.7152(11) 0.5032(9) 0.0169(16) Uani 1 1 d .
O2 O 0.2988(11) 0.4677(11) 0.3617(9) 0.0177(17) Uani 1 1 d .
N1 N 0.2540(13) 0.8928(13) 0.2252(10) 0.0143(19) Uani 1 1 d .
C1 C -0.5696(16) 0.8167(16) 0.5574(11) 0.013(2) Uani 1 1 d .
H1 H -0.6160 0.6914 0.5959 0.016 Uiso 1 1 calc R
C2 C -0.3718(17) 0.8500(16) 0.5261(12) 0.017(2) Uani 1 1 d .
C3 C -0.3029(16) 1.0344(15) 0.4674(11) 0.014(2) Uani 1 1 d .
H3 H -0.1683 1.0566 0.4448 0.016 Uiso 1 1 calc R
C4 C -0.2335(17) 0.6880(15) 0.5554(12) 0.015(2) Uani 1 1 d .
C5 C 0.1600(17) 1.0563(16) 0.1827(12) 0.017(2) Uani 1 1 d .
H5 H 0.0241 1.0524 0.1964 0.020 Uiso 1 1 calc R
C6 C 0.2456(17) 1.2246(16) 0.1224(12) 0.017(2) Uani 1 1 d .
H6 H 0.1707 1.3351 0.0959 0.020 Uiso 1 1 calc R
C7 C 0.4477(16) 1.2356(16) 0.0988(12) 0.015(2) Uani 1 1 d .
C8 C 0.5461(16) 1.0666(15) 0.1429(11) 0.013(2) Uani 1 1 d .
H8 H 0.6823 1.0667 0.1295 0.016 Uiso 1 1 calc R
C9 C 0.4484(16) 0.9009(16) 0.2051(11) 0.013(2) Uani 1 1 d .
H9 H 0.5185 0.7884 0.2352 0.016 Uiso 1 1 calc R
C10 C 0.5567(17) 1.4172(16) 0.0356(12) 0.017(2) Uani 1 1 d .
H10A H 0.6745 1.3941 -0.0341 0.021 Uiso 1 1 calc R
H10B H 0.5984 1.4536 0.1102 0.021 Uiso 1 1 calc R

loop_
_atom_site_aniso_label
_atom_site_aniso_U_11
_atom_site_aniso_U_22
_atom_site_aniso_U_33
_atom_site_aniso_U_23
_atom_site_aniso_U_13
_atom_site_aniso_U_12
Zn1 0.0121(7) 0.0097(7) 0.0106(7) -0.0002(4) -0.0018(5) -0.0057(4)
Cl1 0.0183(14) 0.0234(14) 0.0221(15) -0.0073(11) -0.0090(11) -0.0013(11)
O1 0.015(4) 0.019(4) 0.019(4) -0.007(3) -0.006(3) 0.000(3)
O2 0.013(4) 0.009(4) 0.028(5) -0.003(3) 0.000(3) -0.003(3)
N1 0.013(4) 0.016(5) 0.013(4) -0.002(4) -0.002(4) -0.006(4)
C1 0.017(5) 0.016(5) 0.007(5) -0.002(4) 0.000(4) -0.008(4)
C2 0.017(5) 0.013(5) 0.022(6) -0.006(4) -0.008(5) 0.002(4)
C3 0.014(5) 0.017(5) 0.012(5) -0.006(4) -0.002(4) -0.006(4)
C4 0.019(5) 0.012(5) 0.018(5) -0.007(4) -0.009(4) 0.001(4)
C5 0.016(5) 0.020(5) 0.016(5) -0.007(4) -0.004(4) -0.002(4)
C6 0.018(6) 0.017(5) 0.016(5) -0.004(4) -0.004(4) 0.002(4)
C7 0.018(5) 0.018(5) 0.013(5) -0.007(4) -0.005(4) -0.004(4)
C8 0.013(5) 0.017(5) 0.010(5) -0.002(4) -0.002(4) -0.008(4)
C9 0.015(5) 0.016(5) 0.010(5) -0.005(4) -0.004(4) -0.004(4)
C10 0.019(6) 0.018(6) 0.016(5) -0.005(4) -0.004(4) -0.004(5)

loop_
_atom_type_symbol
_atom_type_description
_atom_type_scat_dispersion_real
_atom_type_scat_dispersion_imag
_atom_type_scat_source
C C 0.0000 0.0000 'International Tables Vol C Tables 4.2.6.8 and 6.1.1.4'
H H 0.0000 0.0000 'International Tables Vol C Tables 4.2.6.8 and 6.1.1.4'
Cl Cl 0.0000 0.0000 'International Tables Vol C Tables 4.2.6.8 and 6.1.1.4'
N N 0.0000 0.0000 'International Tables Vol C Tables 4.2.6.8 and 6.1.1.4'
O O 0.0000 0.0000 'International Tables Vol C Tables 4.2.6.8 and 6.1.1.4'
Zn Zn 0.0000 0.0000 'International Tables Vol C Tables 4.2.6.8 and 6.1.1.4'

loop_
_geom_angle_atom_site_label_1
_geom_angle_atom_site_label_2
_geom_angle_atom_site_label_3
_geom_angle
_geom_angle_site_symmetry_1
_geom_angle_site_symmetry_3
O2 Zn1 O1 110.2(3) . .
O2 Zn1 N1 101.7(4) . .
O1 Zn1 N1 103.2(4) . .
O2 Zn1 Cl1 120.7(3) . .
O1 Zn1 Cl1 109.5(2) . .
N1 Zn1 Cl1 109.9(3) . .
C4 O1 Zn1 125.0(7) . .
C4 O2 Zn1 113.4(7) 2_566 .
C5 N1 C9 117.0(10) . .
C5 N1 Zn1 118.5(7) . .
C9 N1 Zn1 124.3(8) . .
C3 C1 C2 120.0(10) 2_476 .
C3 C1 H1 120.0 2_476 .
C2 C1 H1 120.0 . .
C1 C2 C3 120.1(10) . .
C1 C2 C4 119.9(10) . .
C3 C2 C4 120.0(10) . .
C1 C3 C2 120.0(10) 2_476 .
C1 C3 H3 120.0 2_476 .
C2 C3 H3 120.0 . .
O2 C4 O1 122.2(10) 2_566 .
O2 C4 C2 118.9(10) 2_566 .
O1 C4 C2 118.8(10) . .
C6 C5 N1 124.5(11) . .
C6 C5 H5 117.8 . .
N1 C5 H5 117.8 . .
C5 C6 C7 119.4(11) . .
C5 C6 H6 120.3 . .
C7 C6 H6 120.3 . .
C8 C7 C6 116.4(10) . .
C8 C7 C10 119.9(10) . .
C6 C7 C10 123.6(10) . .
C9 C8 C7 120.8(10) . .
C9 C8 H8 119.6 . .
C7 C8 H8 119.6 . .
N1 C9 C8 121.9(10) . .
N1 C9 H9 119.0 . .
C8 C9 H9 119.0 . .
C7 C10 C10 114.9(12) . 2_685
C7 C10 H10A 108.5 . .
C10 C10 H10A 108.5 2_685 .
C7 C10 H10B 108.5 . .
C10 C10 H10B 108.5 2_685 .
H10A C10 H10B 107.5 . .

loop_
_geom_bond_atom_site_label_1
_geom_bond_atom_site_label_2
_geom_bond_distance
_geom_bond_site_symmetry_2
Zn1 O2 1.953(8) .
Zn1 O1 1.992(8) .
Zn1 N1 2.025(9) .
Zn1 Cl1 2.214(3) .
O1 C4 1.280(14) .
O2 C4 1.270(14) 2_566
N1 C5 1.348(15) .
N1 C9 1.359(14) .
C1 C3 1.377(16) 2_476
C1 C2 1.398(16) .
C1 H1 0.9500 .
C2 C3 1.401(15) .
C2 C4 1.500(15) .
C3 C1 1.377(16) 2_476
C3 H3 0.9500 .
C4 O2 1.270(14) 2_566
C5 C6 1.346(17) .
C5 H5 0.9500 .
C6 C7 1.411(16) .
C6 H6 0.9500 .
C7 C8 1.399(16) .
C7 C10 1.503(15) .
C8 C9 1.369(15) .
C8 H8 0.9500 .
C9 H9 0.9500 .
C10 C10 1.53(2) 2_685
C10 H10A 0.9900 .
C10 H10B 0.9900 .

loop_
_geom_torsion_atom_site_label_1
_geom_torsion_atom_site_label_2
_geom_torsion_atom_site_label_3
_geom_torsion_atom_site_label_4
_geom_torsion
_geom_torsion_site_symmetry_1
_geom_torsion_site_symmetry_4
O2 Zn1 O1 C4 -118.5(9) . .
N1 Zn1 O1 C4 133.5(9) . .
Cl1 Zn1 O1 C4 16.5(9) . .
O1 Zn1 O2 C4 60.2(8) . 2_566
N1 Zn1 O2 C4 169.2(8) . 2_566
Cl1 Zn1 O2 C4 -68.9(8) . 2_566
O2 Zn1 N1 C5 179.8(8) . .
O1 Zn1 N1 C5 -65.8(9) . .
Cl1 Zn1 N1 C5 50.9(9) . .
O2 Zn1 N1 C9 -4.5(9) . .
O1 Zn1 N1 C9 109.8(9) . .
Cl1 Zn1 N1 C9 -133.5(8) . .
C3 C1 C2 C3 -1.0(18) 2_476 .
C3 C1 C2 C4 179.0(10) 2_476 .
C1 C2 C3 C1 1.0(18) . 2_476
C4 C2 C3 C1 -179.0(10) . 2_476
Zn1 O1 C4 O2 88.8(12) . 2_566
Zn1 O1 C4 C2 -95.8(11) . .
C1 C2 C4 O2 -17.1(16) . 2_566
C3 C2 C4 O2 162.9(11) . 2_566
C1 C2 C4 O1 167.3(10) . .
C3 C2 C4 O1 -12.7(16) . .
C9 N1 C5 C6 0.1(17) . .
Zn1 N1 C5 C6 176.0(9) . .
N1 C5 C6 C7 0.8(18) . .
C5 C6 C7 C8 -0.9(16) . .
C5 C6 C7 C10 -178.4(10) . .
C6 C7 C8 C9 0.1(16) . .
C10 C7 C8 C9 177.7(10) . .
C5 N1 C9 C8 -0.9(15) . .
Zn1 N1 C9 C8 -176.6(8) . .
C7 C8 C9 N1 0.8(16) . .
C8 C7 C10 C10 167.9(12) . 2_685
C6 C7 C10 C10 -14.7(19) . 2_685
